data_2237635
loop_
_publ_author_name
'Mohamed, Hanan A.'
'Abdel-Wahab, Bakr F.'
'Ng, Seik Weng'
'Tiekink, Edward R. T.'

_publ_section_title
;
 5-Methyl-<i>N</i>'-[(3<i>Z</i>)-2-oxo-2,3-dihydro-1<i>H</i>-indol-3-ylidene]-1-phenyl-1<i>H</i>-1,2,3-triazole-4-carbohydrazide
;
_journal_coeditor_code HB7059
_journal_issue 4
_journal_name_full 'Acta Crystallographica Section E'
_journal_page_first o577
_journal_paper_doi 10.1107/S1600536813007502
_journal_volume 69
_journal_year 2013
_chemical_formula_iupac 'C18 H14 N6 O2'
_chemical_formula_moiety 'C18 H14 N6 O2'
_chemical_formula_sum 'C18 H14 N6 O2'
_chemical_formula_weight 346.35
_chemical_name_systematic
5-Methyl-<i>N</i>'-[(3<i>Z</i>)-2-oxo-2,3-dihydro-1<i>H</i>-indol-3-ylidene]-1-phenyl-1<i>H</i>-1,2,3-triazole-4-carbohydrazide
_space_group_IT_number 14
_symmetry_cell_setting monoclinic
_symmetry_space_group_name_Hall '-P 2yn'
_symmetry_space_group_name_H-M 'P 1 21/n 1'
_atom_sites_solution_hydrogens geom
_atom_sites_solution_primary direct
_atom_sites_solution_secondary difmap
_audit_creation_method SHELXL-97
_cell_angle_alpha 90.00
_cell_angle_beta 101.676(11)
_cell_angle_gamma 90.00
_cell_formula_units_Z 4
_cell_length_a 7.1835(8)
_cell_length_b 18.620(2)
_cell_length_c 12.2949(11)
_cell_measurement_reflns_used 1697
_cell_measurement_temperature 295(2)
_cell_measurement_theta_max 27.50
_cell_measurement_theta_min 2.89
_cell_volume 1610.5(3)
_computing_cell_refinement 'CrysAlis PRO (Agilent, 2011)'
_computing_data_collection 'CrysAlis PRO (Agilent, 2011)'
_computing_data_reduction 'CrysAlis PRO (Agilent, 2011)'
_computing_molecular_graphics
;
ORTEP-3 for Windows (Farrugia, 2012) and DIAMOND (Brandenburg,
2006)
;
_computing_publication_material 'publCIF (Westrip, 2010)'
_computing_structure_refinement 'SHELXL97 (Sheldrick, 2008)'
_computing_structure_solution 'SHELXS97 (Sheldrick, 2008)'
_diffrn_ambient_temperature 295(2)
_diffrn_detector_area_resol_mean 10.4041
_diffrn_measured_fraction_theta_full 0.998
_diffrn_measured_fraction_theta_max 0.998
_diffrn_measurement_device_type 'Agilent SuperNova Dual diffractometer with an Atlas detector'
_diffrn_measurement_method '\w scan'
_diffrn_radiation_monochromator Mirror
_diffrn_radiation_source 'SuperNova (Mo) X-ray Source'
_diffrn_radiation_type MoK\a
_diffrn_radiation_wavelength 0.71073
_diffrn_reflns_av_R_equivalents 0.0389
_diffrn_reflns_av_sigmaI/netI 0.0547
_diffrn_reflns_limit_h_max 9
_diffrn_reflns_limit_h_min -9
_diffrn_reflns_limit_k_max 24
_diffrn_reflns_limit_k_min -21
_diffrn_reflns_limit_l_max 16
_diffrn_reflns_limit_l_min -15
_diffrn_reflns_number 8876
_diffrn_reflns_theta_full 27.56
_diffrn_reflns_theta_max 27.56
_diffrn_reflns_theta_min 3.04
_diffrn_standards_decay_% 0
_diffrn_standards_interval_count 0
_diffrn_standards_interval_time 0
_diffrn_standards_number 0
_exptl_absorpt_coefficient_mu 0.099
_exptl_absorpt_correction_T_max 1.00000
_exptl_absorpt_correction_T_min 0.97126
_exptl_absorpt_correction_type multi-scan
_exptl_absorpt_process_details '(CrysAlis PRO; Agilent, 2011)'
_exptl_crystal_colour yellow
_exptl_crystal_density_diffrn 1.428
_exptl_crystal_density_method 'not measured'
_exptl_crystal_description prism
_exptl_crystal_F_000 720
_exptl_crystal_size_max 0.25
_exptl_crystal_size_mid 0.05
_exptl_crystal_size_min 0.05
_refine_diff_density_max 0.157
_refine_diff_density_min -0.201
_refine_ls_extinction_method none
_refine_ls_goodness_of_fit_ref 1.031
_refine_ls_hydrogen_treatment mixed
_refine_ls_matrix_type full
_refine_ls_number_parameters 244
_refine_ls_number_reflns 3715
_refine_ls_number_restraints 2
_refine_ls_restrained_S_all 1.031
_refine_ls_R_factor_all 0.1101
_refine_ls_R_factor_gt 0.0583
_refine_ls_shift/su_max 0.000
_refine_ls_shift/su_mean 0.000
_refine_ls_structure_factor_coef Fsqd
_refine_ls_weighting_details 'calc w=1/[\s^2^(Fo^2^)+(0.0482P)^2^+0.2228P] where P=(Fo^2^+2Fc^2^)/3'
_refine_ls_weighting_scheme calc
_refine_ls_wR_factor_gt 0.1151
_refine_ls_wR_factor_ref 0.1474
_reflns_number_gt 2131
_reflns_number_total 3715
_reflns_threshold_expression I>2\s(I)
_cod_data_source_file hb7059.cif
_cod_data_source_block I
_cod_original_sg_symbol_H-M 'P 21/n'
_cod_database_code 2237635
_cod_database_fobs_code 2237635

loop_
_symmetry_equiv_pos_as_xyz
'x, y, z'
'-x+1/2, y+1/2, -z+1/2'
'-x, -y, -z'
'x-1/2, -y-1/2, z-1/2'

loop_
_atom_site_type_symbol
_atom_site_label
_atom_site_fract_x
_atom_site_fract_y
_atom_site_fract_z
_atom_site_U_iso_or_equiv
_atom_site_adp_type
_atom_site_calc_flag
_atom_site_refinement_flags
_atom_site_occupancy
_atom_site_symmetry_multiplicity
O O1 0.5195(3) 0.58729(9) 0.26022(12) 0.0597(5) Uani d . 1 1
O O2 0.8162(3) 0.71122(10) 0.60828(12) 0.0613(5) Uani d . 1 1
N N1 0.7254(2) 0.41347(10) 0.47664(13) 0.0418(5) Uani d . 1 1
N N2 0.8247(3) 0.45889(11) 0.55553(14) 0.0485(5) Uani d . 1 1
N N3 0.7912(3) 0.52406(11) 0.52030(14) 0.0461(5) Uani d . 1 1
N N4 0.6750(3) 0.64843(10) 0.41239(14) 0.0446(5) Uani d D 1 1
N N5 0.6338(3) 0.71428(10) 0.36535(14) 0.0429(5) Uani d . 1 1
N N6 0.8130(3) 0.83398(12) 0.58399(15) 0.0517(5) Uani d D 1 1
C C1 0.7454(3) 0.33768(13) 0.49580(18) 0.0430(6) Uani d . 1 1
C C2 0.7219(4) 0.28982(14) 0.4094(2) 0.0553(7) Uani d . 1 1
H H2 0.6931 0.3062 0.3365 0.066 Uiso calc R 1 1
C C3 0.7413(4) 0.21701(15) 0.4314(2) 0.0655(8) Uani d . 1 1
H H3 0.7229 0.1844 0.3729 0.079 Uiso calc R 1 1
C C4 0.7873(4) 0.19263(16) 0.5383(3) 0.0670(8) Uani d . 1 1
H H4A 0.8008 0.1437 0.5527 0.080 Uiso calc R 1 1
C C5 0.8131(4) 0.24064(16) 0.6236(2) 0.0669(8) Uani d . 1 1
H H5 0.8457 0.2240 0.6962 0.080 Uiso calc R 1 1
C C6 0.7917(4) 0.31390(15) 0.60440(19) 0.0558(7) Uani d . 1 1
H H6A 0.8081 0.3462 0.6632 0.067 Uiso calc R 1 1
C C7 0.6714(3) 0.52181(12) 0.41830(16) 0.0390(5) Uani d . 1 1
C C8 0.6253(3) 0.45209(13) 0.39001(16) 0.0397(5) Uani d . 1 1
C C9 0.4854(3) 0.42228(13) 0.29457(18) 0.0509(6) Uani d . 1 1
H H9A 0.3960 0.4590 0.2642 0.076 Uiso calc R 1 1
H H9B 0.4190 0.3828 0.3195 0.076 Uiso calc R 1 1
H H9C 0.5509 0.4059 0.2385 0.076 Uiso calc R 1 1
C C10 0.6140(3) 0.58757(12) 0.35507(17) 0.0416(6) Uani d . 1 1
C C11 0.7793(3) 0.76558(13) 0.55151(18) 0.0466(6) Uani d . 1 1
C C12 0.6838(3) 0.76850(12) 0.43033(16) 0.0395(5) Uani d . 1 1
C C13 0.6616(3) 0.84409(12) 0.40176(16) 0.0392(5) Uani d . 1 1
C C14 0.5752(3) 0.88056(13) 0.30717(17) 0.0464(6) Uani d . 1 1
H H14 0.5144 0.8557 0.2443 0.056 Uiso calc R 1 1
C C15 0.5807(3) 0.95496(14) 0.30778(19) 0.0531(7) Uani d . 1 1
H H15 0.5234 0.9804 0.2447 0.064 Uiso calc R 1 1
C C16 0.6707(4) 0.99165(14) 0.4013(2) 0.0595(7) Uani d . 1 1
H H16 0.6748 1.0416 0.3997 0.071 Uiso calc R 1 1
C C17 0.7551(4) 0.95587(14) 0.49753(19) 0.0565(7) Uani d . 1 1
H H17 0.8150 0.9809 0.5604 0.068 Uiso calc R 1 1
C C18 0.7469(3) 0.88237(14) 0.49662(17) 0.0438(6) Uani d . 1 1
H H4 0.739(3) 0.6463(14) 0.4827(10) 0.063(8) Uiso d D 1 1
H H6 0.876(4) 0.8480(15) 0.6497(13) 0.087(10) Uiso d D 1 1

loop_
_atom_site_aniso_label
_atom_site_aniso_U_11
_atom_site_aniso_U_22
_atom_site_aniso_U_33
_atom_site_aniso_U_12
_atom_site_aniso_U_13
_atom_site_aniso_U_23
O1 0.0920(12) 0.0383(11) 0.0371(8) 0.0049(9) -0.0148(8) -0.0004(7)
O2 0.0829(12) 0.0428(11) 0.0470(9) -0.0027(10) -0.0136(8) 0.0080(8)
N1 0.0514(11) 0.0315(11) 0.0394(9) 0.0026(9) 0.0015(8) 0.0026(8)
N2 0.0584(12) 0.0370(12) 0.0436(10) 0.0009(10) -0.0049(9) 0.0016(9)
N3 0.0559(11) 0.0359(12) 0.0417(10) 0.0019(10) -0.0020(9) 0.0023(8)
N4 0.0587(11) 0.0312(12) 0.0382(10) 0.0008(10) -0.0041(9) 0.0025(8)
N5 0.0538(11) 0.0290(11) 0.0416(10) 0.0017(9) -0.0004(8) 0.0019(8)
N6 0.0685(13) 0.0405(13) 0.0380(10) -0.0032(11) -0.0087(9) -0.0057(9)
C1 0.0489(12) 0.0282(13) 0.0512(13) 0.0054(11) 0.0087(10) 0.0081(10)
C2 0.0716(16) 0.0370(16) 0.0564(14) 0.0058(14) 0.0105(12) 0.0031(12)
C3 0.0800(19) 0.0370(16) 0.0777(18) 0.0060(15) 0.0119(15) -0.0003(14)
C4 0.0746(18) 0.0349(16) 0.090(2) 0.0088(14) 0.0119(16) 0.0152(15)
C5 0.0797(19) 0.0528(19) 0.0660(16) 0.0160(16) 0.0095(14) 0.0251(15)
C6 0.0688(16) 0.0438(16) 0.0517(14) 0.0122(14) 0.0051(12) 0.0096(12)
C7 0.0468(12) 0.0318(13) 0.0350(10) 0.0039(10) 0.0005(9) -0.0010(9)
C8 0.0458(12) 0.0350(14) 0.0364(11) 0.0028(11) 0.0041(9) 0.0036(10)
C9 0.0614(14) 0.0355(14) 0.0495(13) -0.0020(12) -0.0038(11) -0.0025(11)
C10 0.0505(12) 0.0317(13) 0.0395(11) 0.0029(11) 0.0018(10) -0.0014(10)
C11 0.0546(13) 0.0393(15) 0.0399(12) -0.0006(12) -0.0047(10) 0.0005(11)
C12 0.0438(12) 0.0315(13) 0.0387(11) -0.0017(10) -0.0021(9) -0.0024(10)
C13 0.0440(11) 0.0333(13) 0.0379(11) -0.0030(11) 0.0026(9) -0.0032(9)
C14 0.0548(13) 0.0380(14) 0.0422(12) -0.0026(12) 0.0003(10) -0.0018(11)
C15 0.0683(16) 0.0372(15) 0.0491(13) 0.0008(13) 0.0003(12) 0.0063(11)
C16 0.0813(18) 0.0311(14) 0.0621(16) -0.0035(14) 0.0051(14) -0.0005(12)
C17 0.0749(17) 0.0382(15) 0.0510(14) -0.0083(14) -0.0004(12) -0.0101(12)
C18 0.0532(13) 0.0348(14) 0.0402(11) -0.0026(11) 0.0022(10) -0.0019(10)

loop_
_atom_type_symbol
_atom_type_description
_atom_type_scat_dispersion_real
_atom_type_scat_dispersion_imag
_atom_type_scat_source
C C 0.0033 0.0016 'International Tables Vol C Tables 4.2.6.8 and 6.1.1.4'
H H 0.0000 0.0000 'International Tables Vol C Tables 4.2.6.8 and 6.1.1.4'
N N 0.0061 0.0033 'International Tables Vol C Tables 4.2.6.8 and 6.1.1.4'
O O 0.0106 0.0060 'International Tables Vol C Tables 4.2.6.8 and 6.1.1.4'

loop_
_geom_angle_atom_site_label_1
_geom_angle_atom_site_label_2
_geom_angle_atom_site_label_3
_geom_angle
C8 N1 N2 110.09(18)
C8 N1 C1 131.86(18)
N2 N1 C1 118.04(16)
N3 N2 N1 107.84(15)
N2 N3 C7 108.50(18)
C10 N4 N5 120.71(17)
C10 N4 H4 120.9(17)
N5 N4 H4 118.4(17)
C12 N5 N4 115.54(17)
C11 N6 C18 111.56(17)
C11 N6 H6 126(2)
C18 N6 H6 123(2)
C2 C1 C6 120.5(2)
C2 C1 N1 121.36(19)
C6 C1 N1 118.1(2)
C1 C2 C3 119.6(2)
C1 C2 H2 120.2
C3 C2 H2 120.2
C4 C3 C2 120.6(3)
C4 C3 H3 119.7
C2 C3 H3 119.7
C5 C4 C3 119.4(3)
C5 C4 H4A 120.3
C3 C4 H4A 120.3
C4 C5 C6 121.4(2)
C4 C5 H5 119.3
C6 C5 H5 119.3
C1 C6 C5 118.4(3)
C1 C6 H6A 120.8
C5 C6 H6A 120.8
C8 C7 N3 109.67(19)
C8 C7 C10 129.15(18)
N3 C7 C10 121.2(2)
N1 C8 C7 103.88(17)
N1 C8 C9 125.7(2)
C7 C8 C9 130.12(19)
C8 C9 H9A 109.5
C8 C9 H9B 109.5
H9A C9 H9B 109.5
C8 C9 H9C 109.5
H9A C9 H9C 109.5
H9B C9 H9C 109.5
O1 C10 N4 123.7(2)
O1 C10 C7 123.0(2)
N4 C10 C7 113.29(17)
O2 C11 N6 127.5(2)
O2 C11 C12 126.4(2)
N6 C11 C12 106.15(19)
N5 C12 C13 127.19(18)
N5 C12 C11 126.6(2)
C13 C12 C11 106.22(18)
C14 C13 C18 119.9(2)
C14 C13 C12 133.57(19)
C18 C13 C12 106.52(17)
C13 C14 C15 118.6(2)
C13 C14 H14 120.7
C15 C14 H14 120.7
C16 C15 C14 120.5(2)
C16 C15 H15 119.8
C14 C15 H15 119.8
C15 C16 C17 121.6(2)
C15 C16 H16 119.2
C17 C16 H16 119.2
C18 C17 C16 117.6(2)
C18 C17 H17 121.2
C16 C17 H17 121.2
C17 C18 C13 121.8(2)
C17 C18 N6 128.7(2)
C13 C18 N6 109.5(2)

loop_
_geom_bond_atom_site_label_1
_geom_bond_atom_site_label_2
_geom_bond_distance
O1 C10 1.225(2)
O2 C11 1.228(3)
N1 C8 1.363(2)
N1 N2 1.373(2)
N1 C1 1.433(3)
N2 N3 1.294(3)
N3 C7 1.370(2)
N4 C10 1.359(3)
N4 N5 1.363(2)
N4 H4 0.893(10)
N5 C12 1.292(3)
N6 C11 1.342(3)
N6 C18 1.409(3)
N6 H6 0.881(10)
C1 C2 1.370(3)
C1 C6 1.382(3)
C2 C3 1.384(3)
C2 H2 0.9300
C3 C4 1.366(4)
C3 H3 0.9300
C4 C5 1.362(4)
C4 H4A 0.9300
C5 C6 1.388(4)
C5 H5 0.9300
C6 H6A 0.9300
C7 C8 1.367(3)
C7 C10 1.464(3)
C8 C9 1.490(3)
C9 H9A 0.9600
C9 H9B 0.9600
C9 H9C 0.9600
C11 C12 1.510(3)
C12 C13 1.452(3)
C13 C14 1.381(3)
C13 C18 1.398(3)
C14 C15 1.386(3)
C14 H14 0.9300
C15 C16 1.381(3)
C15 H15 0.9300
C16 C17 1.386(3)
C16 H16 0.9300
C17 C18 1.370(4)
C17 H17 0.9300

loop_
_geom_hbond_atom_site_label_D
_geom_hbond_atom_site_label_H
_geom_hbond_atom_site_label_A
_geom_hbond_site_symmetry_A
_geom_hbond_distance_DH
_geom_hbond_distance_HA
_geom_hbond_distance_DA
_geom_hbond_angle_DHA
N4 H4 O2 . 0.893(10) 1.951(18) 2.685(2) 138(2)
N4 H4 N3 . 0.893(10) 2.34(2) 2.715(3) 105.4(18)
N6 H6 O1 4_676 0.881(10) 1.949(15) 2.783(2) 157(3)
C14 H14 O2 4_575 0.93 2.33 3.244(3) 168
C9 H9C Cg1 2_645 0.96 2.94 3.822(2) 154

loop_
_geom_torsion_atom_site_label_1
_geom_torsion_atom_site_label_2
_geom_torsion_atom_site_label_3
_geom_torsion_atom_site_label_4
_geom_torsion
C8 N1 N2 N3 -0.7(3)
C1 N1 N2 N3 178.00(19)
N1 N2 N3 C7 -0.4(2)
C10 N4 N5 C12 174.1(2)
C8 N1 C1 C2 25.8(4)
N2 N1 C1 C2 -152.5(2)
C8 N1 C1 C6 -155.0(2)
N2 N1 C1 C6 26.7(3)
C6 C1 C2 C3 1.2(4)
N1 C1 C2 C3 -179.6(2)
C1 C2 C3 C4 -1.3(4)
C2 C3 C4 C5 0.3(4)
C3 C4 C5 C6 0.7(4)
C2 C1 C6 C5 -0.2(4)
N1 C1 C6 C5 -179.4(2)
C4 C5 C6 C1 -0.8(4)
N2 N3 C7 C8 1.3(3)
N2 N3 C7 C10 -177.4(2)
N2 N1 C8 C7 1.4(2)
C1 N1 C8 C7 -177.0(2)
N2 N1 C8 C9 -173.2(2)
C1 N1 C8 C9 8.4(4)
N3 C7 C8 N1 -1.6(2)
C10 C7 C8 N1 176.9(2)
N3 C7 C8 C9 172.6(2)
C10 C7 C8 C9 -8.8(4)
N5 N4 C10 O1 -0.5(4)
N5 N4 C10 C7 179.92(19)
C8 C7 C10 O1 -4.3(4)
N3 C7 C10 O1 174.1(2)
C8 C7 C10 N4 175.3(2)
N3 C7 C10 N4 -6.3(3)
C18 N6 C11 O2 -178.5(2)
C18 N6 C11 C12 0.8(3)
N4 N5 C12 C13 178.4(2)
N4 N5 C12 C11 -0.9(3)
O2 C11 C12 N5 -3.6(4)
N6 C11 C12 N5 177.0(2)
O2 C11 C12 C13 176.9(2)
N6 C11 C12 C13 -2.4(3)
N5 C12 C13 C14 5.4(4)
C11 C12 C13 C14 -175.2(2)
N5 C12 C13 C18 -176.4(2)
C11 C12 C13 C18 3.1(2)
C18 C13 C14 C15 2.1(3)
C12 C13 C14 C15 -179.9(2)
C13 C14 C15 C16 -0.1(4)
C14 C15 C16 C17 -1.1(4)
C15 C16 C17 C18 0.3(4)
C16 C17 C18 C13 1.7(4)
C16 C17 C18 N6 -176.8(2)
C14 C13 C18 C17 -2.9(4)
C12 C13 C18 C17 178.5(2)
C14 C13 C18 N6 175.9(2)
C12 C13 C18 N6 -2.7(3)
C11 N6 C18 C17 179.9(3)
C11 N6 C18 C13 1.2(3)

loop_
_cod_related_entry_id
_cod_related_entry_database
_cod_related_entry_code
1 ChemSpider 30658379
